data_4508049
loop_
_publ_author_name
'H.-M. Yeung, Hamish'
'Kosa, Monica'
'Parrinello, Michele'
'Cheetham, Anthony K.'

_publ_section_title
;
 Chiral, Racemic, andMeso-Lithium Tartrate Framework Polymorphs: A
 Detailed Structural Analysis
;
_journal_issue 8
_journal_name_full 'Crystal Growth &amp; Design'
_journal_page_first 3705
_journal_paper_doi 10.1021/cg400741b
_journal_volume 13
_journal_year 2013
_chemical_formula_moiety 'C4 H4 Li2 O6'
_chemical_formula_sum 'C4 H4 Li2 O6'
_chemical_formula_weight 161.95
_chemical_name_common 'Lithium tartrate'
_chemical_name_systematic
;
Dilithium meso-tartrate        
;
_space_group_IT_number 14
_symmetry_cell_setting monoclinic
_symmetry_space_group_name_Hall '-P 2ybc'
_symmetry_space_group_name_H-M 'P 1 21/c 1'
_atom_sites_solution_hydrogens geom
_atom_sites_solution_primary direct
_atom_sites_solution_secondary difmap
_audit_creation_method SHELXL-97
_cell_angle_alpha 90.00
_cell_angle_beta 95.679(8)
_cell_angle_gamma 90.00
_cell_formula_units_Z 2
_cell_length_a 6.4777(5)
_cell_length_b 5.0082(4)
_cell_length_c 8.9897(8)
_cell_measurement_reflns_used 600
_cell_measurement_temperature 119.9
_cell_measurement_theta_max 29.1395
_cell_measurement_theta_min 3.7013
_cell_volume 290.21(4)
_computing_cell_refinement
;
CrysAlisPro, Agilent Technologies,
Version 1.171.34.49 (release 20-01-2011 CrysAlis171 .NET)
(compiled Jan 20 2011,15:58:25)
;
_computing_data_collection
;
CrysAlisPro, Agilent Technologies,
Version 1.171.34.49 (release 20-01-2011 CrysAlis171 .NET)
(compiled Jan 20 2011,15:58:25)
;
_computing_data_reduction
;
CrysAlisPro, Agilent Technologies,
Version 1.171.34.49 (release 20-01-2011 CrysAlis171 .NET)
(compiled Jan 20 2011,15:58:25)
;
_computing_molecular_graphics 'WinGX, Diamond and Mercury'
_computing_structure_refinement 'SHELXL-97 (Sheldrick, 2008)'
_computing_structure_solution 'SHELXL-97 (Sheldrick, 2008)'
_diffrn_ambient_temperature 119.9
_diffrn_detector_area_resol_mean 16.1183
_diffrn_measured_fraction_theta_full 0.998
_diffrn_measured_fraction_theta_max 0.854
_diffrn_measurement_device_type 'Xcalibur, Eos, Gemini ultra'
_diffrn_measurement_method '\w scans'
_diffrn_radiation_monochromator graphite
_diffrn_radiation_source 'Enhance (Mo) X-ray Source'
_diffrn_radiation_type 'Mo K\a'
_diffrn_radiation_wavelength 0.7107
_diffrn_reflns_av_R_equivalents 0.0296
_diffrn_reflns_av_sigmaI/netI 0.0478
_diffrn_reflns_limit_h_max 6
_diffrn_reflns_limit_h_min -8
_diffrn_reflns_limit_k_max 3
_diffrn_reflns_limit_k_min -6
_diffrn_reflns_limit_l_max 6
_diffrn_reflns_limit_l_min -12
_diffrn_reflns_number 1215
_diffrn_reflns_theta_full 25.00
_diffrn_reflns_theta_max 29.20
_diffrn_reflns_theta_min 4.56
_exptl_absorpt_coefficient_mu 0.171
_exptl_absorpt_correction_type none
_exptl_crystal_colour colourless
_exptl_crystal_density_diffrn 1.853
_exptl_crystal_density_method 'not measured'
_exptl_crystal_description Block
_exptl_crystal_F_000 164
_exptl_crystal_size_max 0.4
_exptl_crystal_size_mid 0.2
_exptl_crystal_size_min 0.03
_refine_diff_density_max 0.499
_refine_diff_density_min -0.288
_refine_diff_density_rms 0.071
_refine_ls_extinction_method none
_refine_ls_goodness_of_fit_ref 1.041
_refine_ls_hydrogen_treatment mixed
_refine_ls_matrix_type full
_refine_ls_number_parameters 58
_refine_ls_number_reflns 669
_refine_ls_number_restraints 0
_refine_ls_restrained_S_all 1.041
_refine_ls_R_factor_all 0.0612
_refine_ls_R_factor_gt 0.0459
_refine_ls_shift/su_max 0.000
_refine_ls_shift/su_mean 0.000
_refine_ls_structure_factor_coef Fsqd
_refine_ls_weighting_details 'calc w=1/[\s^2^(Fo^2^)+(0.0618P)^2^+0.1829P] where P=(Fo^2^+2Fc^2^)/3'
_refine_ls_weighting_scheme calc
_refine_ls_wR_factor_gt 0.1149
_refine_ls_wR_factor_ref 0.1320
_reflns_number_gt 538
_reflns_number_total 669
_reflns_threshold_expression >2\s(I)
_cod_data_source_file cg400741b_si_001.cif
_cod_data_source_block 6-Li2mesoTartrate_(P21/c)
_cod_database_code 4508049

loop_
_symmetry_equiv_pos_as_xyz
'x, y, z'
'-x, y+1/2, -z+1/2'
'-x, -y, -z'
'x, -y-1/2, z-1/2'

loop_
_atom_site_label
_atom_site_type_symbol
_atom_site_fract_x
_atom_site_fract_y
_atom_site_fract_z
_atom_site_U_iso_or_equiv
_atom_site_adp_type
_atom_site_occupancy
_atom_site_symmetry_multiplicity
_atom_site_calc_flag
_atom_site_refinement_flags
O3 O 0.6723(2) 0.1846(3) 0.88637(18) 0.0161(4) Uani 1 1 d .
H1 H 0.682(5) 0.322(6) 0.951(3) 0.024 Uiso 1 1 d .
O1 O 0.8708(2) -0.0116(3) 1.16132(18) 0.0169(4) Uani 1 1 d .
O2 O 0.7654(2) -0.4146(3) 1.08362(18) 0.0187(4) Uani 1 1 d .
C1 C 0.7576(3) -0.1656(4) 1.0776(2) 0.0155(5) Uani 1 1 d .
C2 C 0.5958(3) -0.0395(4) 0.9610(3) 0.0177(5) Uani 1 1 d .
H2 H 0.5533 -0.1755 0.8857 0.021 Uiso 1 1 calc R
Li1 Li 0.8713(6) 0.1567(7) 0.7385(4) 0.0168(8) Uani 1 1 d .

loop_
_atom_site_aniso_label
_atom_site_aniso_U_11
_atom_site_aniso_U_22
_atom_site_aniso_U_33
_atom_site_aniso_U_23
_atom_site_aniso_U_13
_atom_site_aniso_U_12
O3 0.0189(8) 0.0124(8) 0.0171(9) -0.0001(6) 0.0018(6) -0.0026(6)
O1 0.0152(8) 0.0131(8) 0.0213(9) -0.0042(7) -0.0036(6) -0.0005(5)
O2 0.0225(8) 0.0103(8) 0.0222(9) -0.0010(6) -0.0040(7) 0.0010(6)
C1 0.0135(10) 0.0121(10) 0.0203(11) -0.0006(9) -0.0011(9) 0.0018(7)
C2 0.0190(11) 0.0154(10) 0.0185(11) 0.0014(9) 0.0004(9) -0.0003(8)
Li1 0.0185(18) 0.0099(17) 0.0218(19) 0.0010(15) 0.0008(15) 0.0009(13)

loop_
_atom_type_symbol
_atom_type_description
_atom_type_scat_dispersion_real
_atom_type_scat_dispersion_imag
_atom_type_scat_source
C C 0.0033 0.0016 'International Tables Vol C Tables 4.2.6.8 and 6.1.1.4'
H H 0.0000 0.0000 'International Tables Vol C Tables 4.2.6.8 and 6.1.1.4'
Li Li -0.0003 0.0001 'International Tables Vol C Tables 4.2.6.8 and 6.1.1.4'
O O 0.0106 0.0060 'International Tables Vol C Tables 4.2.6.8 and 6.1.1.4'

loop_
_geom_angle_atom_site_label_1
_geom_angle_atom_site_label_2
_geom_angle_atom_site_label_3
_geom_angle
_geom_angle_site_symmetry_1
_geom_angle_site_symmetry_3
C2 O3 Li1 123.44(17) . .
C1 O1 Li1 140.08(19) . 4_566
C1 O1 Li1 117.83(18) . 3_757
Li1 O1 Li1 102.00(13) 4_566 3_757
C1 O2 Li1 132.21(19) . 4_556
O2 C1 O1 124.5(2) . .
O2 C1 C2 117.40(19) . .
O1 C1 C2 118.10(19) . .
O2 C1 Li1 87.79(14) . 3_757
O1 C1 Li1 38.52(12) . 3_757
C2 C1 Li1 152.52(17) . 3_757
O3 C2 C2 110.3(2) . 3_657
O3 C2 C1 113.50(18) . .
C2 C2 C1 108.7(2) 3_657 .
O1 Li1 O2 109.7(2) 4_565 4
O1 Li1 O3 101.78(18) 4_565 .
O2 Li1 O3 109.09(19) 4 .
O1 Li1 O1 118.9(2) 4_565 3_757
O2 Li1 O1 109.05(18) 4 3_757
O3 Li1 O1 107.8(2) . 3_757
O1 Li1 C1 99.88(16) 4_565 3_757
O2 Li1 C1 131.83(18) 4 3_757
O3 Li1 C1 100.64(17) . 3_757
O1 Li1 C1 23.65(8) 3_757 3_757
O1 Li1 Li1 39.61(6) 4_565 2_756
O2 Li1 Li1 137.1(3) 4 2_756
O3 Li1 Li1 107.08(18) . 2_756
O1 Li1 Li1 80.5(2) 3_757 2_756
C1 Li1 Li1 60.27(15) 3_757 2_756
O1 Li1 Li1 141.5(2) 4_565 2_746
O2 Li1 Li1 71.33(12) 4 2_746
O3 Li1 Li1 114.4(2) . 2_746
O1 Li1 Li1 38.39(13) 3_757 2_746
C1 Li1 Li1 62.02(15) 3_757 2_746
Li1 Li1 Li1 112.9(2) 2_756 2_746

loop_
_geom_bond_atom_site_label_1
_geom_bond_atom_site_label_2
_geom_bond_distance
_geom_bond_site_symmetry_2
O3 C2 1.421(3) .
O3 Li1 1.946(4) .
O1 C1 1.261(3) .
O1 Li1 1.908(4) 4_566
O1 Li1 1.958(4) 3_757
O2 C1 1.249(3) .
O2 Li1 1.921(4) 4_556
C1 C2 1.543(3) .
C1 Li1 2.780(4) 3_757
C2 C2 1.537(4) 3_657
Li1 O1 1.908(4) 4_565
Li1 O2 1.921(4) 4
Li1 O1 1.958(4) 3_757
Li1 C1 2.780(4) 3_757
Li1 Li1 3.004(4) 2_756
Li1 Li1 3.004(4) 2_746

loop_
_geom_hbond_atom_site_label_D
_geom_hbond_atom_site_label_H
_geom_hbond_atom_site_label_A
_geom_hbond_distance_DH
_geom_hbond_distance_HA
_geom_hbond_distance_DA
_geom_hbond_angle_DHA
_geom_hbond_site_symmetry_A
O3 H1 O2 0.90(3) 1.83(3) 2.707(2) 167(3) 1_565

loop_
_geom_torsion_atom_site_label_1
_geom_torsion_atom_site_label_2
_geom_torsion_atom_site_label_3
_geom_torsion_atom_site_label_4
_geom_torsion
_geom_torsion_site_symmetry_1
_geom_torsion_site_symmetry_3
_geom_torsion_site_symmetry_4
Li1 O2 C1 O1 20.5(4) 4_556 . .
Li1 O2 C1 C2 -158.5(2) 4_556 . .
Li1 O2 C1 Li1 33.0(3) 4_556 . 3_757
Li1 O1 C1 O2 -155.5(3) 4_566 . .
Li1 O1 C1 O2 20.2(3) 3_757 . .
Li1 O1 C1 C2 23.5(4) 4_566 . .
Li1 O1 C1 C2 -160.7(2) 3_757 . .
Li1 O1 C1 Li1 -175.8(3) 4_566 . 3_757
Li1 O3 C2 C2 -165.8(2) . . 3_657
Li1 O3 C2 C1 72.0(3) . . .
O2 C1 C2 O3 -138.6(2) . . .
O1 C1 C2 O3 42.3(3) . . .
Li1 C1 C2 O3 15.8(5) 3_757 . .
O2 C1 C2 C2 98.3(3) . . 3_657
O1 C1 C2 C2 -80.8(3) . . 3_657
Li1 C1 C2 C2 -107.3(4) 3_757 . 3_657
C2 O3 Li1 O1 170.82(17) . . 4_565
C2 O3 Li1 O2 54.9(3) . . 4
C2 O3 Li1 O1 -63.3(3) . . 3_757
C2 O3 Li1 C1 -86.6(2) . . 3_757
C2 O3 Li1 Li1 -148.57(18) . . 2_756
C2 O3 Li1 Li1 -22.7(3) . . 2_746
C1 C2 C2 C1 180.000(1) . 3_657 3_657
